data_7047541
loop_
_publ_author_name
'Yue, Kai'
'Guo, Yi-He'
'Pan, Jia-Qing'
'He, Kai'
'Qiao, Yuan-Yuan'
'Li, Qing-Shan'
'Xu, Feng-Bo'

_publ_section_title
;
 Novel self-adaptive boat-shaped complexes with a tetraphosphine ligand.
;
_journal_issue 38
_journal_name_full 'Dalton transactions (Cambridge, England : 2003)'
_journal_page_first 13689
_journal_page_last 13695
_journal_paper_doi 10.1039/c8dt02498g
_journal_volume 47
_journal_year 2018
_chemical_formula_moiety 'C74 H72 Cl6 Cu2 O8 P4'
_chemical_formula_sum 'C74 H72 Cl6 Cu2 O8 P4'
_chemical_formula_weight 1552.97
_space_group_crystal_system monoclinic
_space_group_IT_number 14
_space_group_name_Hall '-P 2yn'
_space_group_name_H-M_alt 'P 1 21/n 1'
_symmetry_space_group_name_Hall '-P 2yn'
_symmetry_space_group_name_H-M 'P 1 21/n 1'
_atom_sites_solution_hydrogens mixed
_atom_sites_solution_primary direct
_atom_sites_solution_secondary difmap
_audit_creation_method SHELXL-2018/3
_audit_update_record
;
2018-08-24 deposited with the CCDC.
2018-08-31 downloaded from the CCDC.
;
_cell_angle_alpha 90
_cell_angle_beta 94.95(3)
_cell_angle_gamma 90
_cell_formula_units_Z 4
_cell_length_a 13.204(3)
_cell_length_b 20.254(4)
_cell_length_c 27.031(5)
_cell_measurement_reflns_used 20340
_cell_measurement_temperature 113(2)
_cell_measurement_theta_max 33.6400
_cell_measurement_theta_min 1.8161
_cell_volume 7202(3)
_computing_cell_refinement CrystalClear
_computing_data_collection CrystalClear
_computing_data_reduction CrystalClear
_computing_molecular_graphics 'Bruker SHELXTL'
_computing_publication_material 'CrystalStructure 3.8'
_computing_structure_refinement 'SHELXL-2018/3 (Sheldrick, 2018)'
_computing_structure_solution 'SHELXS-97 (Sheldrick, 1990)'
_diffrn_ambient_temperature 113(2)
_diffrn_detector_area_resol_mean 14.22
_diffrn_measured_fraction_theta_full 0.996
_diffrn_measured_fraction_theta_max 0.995
_diffrn_measurement_device_type 'Rigaku Saturn724 CCD'
_diffrn_measurement_method '\w and \f scans'
_diffrn_radiation_type MoK\a
_diffrn_radiation_wavelength 0.71073
_diffrn_reflns_av_R_equivalents 0.0497
_diffrn_reflns_av_unetI/netI 0.0390
_diffrn_reflns_Laue_measured_fraction_full 0.996
_diffrn_reflns_Laue_measured_fraction_max 0.995
_diffrn_reflns_limit_h_max 17
_diffrn_reflns_limit_h_min -17
_diffrn_reflns_limit_k_max 26
_diffrn_reflns_limit_k_min -26
_diffrn_reflns_limit_l_max 35
_diffrn_reflns_limit_l_min -35
_diffrn_reflns_number 78478
_diffrn_reflns_point_group_measured_fraction_full 0.996
_diffrn_reflns_point_group_measured_fraction_max 0.995
_diffrn_reflns_theta_full 25.242
_diffrn_reflns_theta_max 27.869
_diffrn_reflns_theta_min 1.816
_exptl_absorpt_coefficient_mu 0.957
_exptl_absorpt_correction_T_max 0.8777
_exptl_absorpt_correction_T_min 0.8467
_exptl_absorpt_correction_type multi-scan
_exptl_absorpt_process_details crystalclear
_exptl_crystal_colour Colorless
_exptl_crystal_density_diffrn 1.432
_exptl_crystal_density_method 'not measured'
_exptl_crystal_description Prism
_exptl_crystal_F_000 3200
_exptl_crystal_size_max 0.180
_exptl_crystal_size_mid 0.160
_exptl_crystal_size_min 0.140
_refine_diff_density_max 0.901
_refine_diff_density_min -2.320
_refine_diff_density_rms 0.105
_refine_ls_extinction_method none
_refine_ls_goodness_of_fit_ref 0.951
_refine_ls_hydrogen_treatment constr
_refine_ls_matrix_type full
_refine_ls_number_parameters 937
_refine_ls_number_reflns 17101
_refine_ls_number_restraints 319
_refine_ls_restrained_S_all 0.952
_refine_ls_R_factor_all 0.0715
_refine_ls_R_factor_gt 0.0598
_refine_ls_shift/su_max 0.002
_refine_ls_shift/su_mean 0.000
_refine_ls_structure_factor_coef Fsqd
_refine_ls_weighting_details 'w=1/[\s^2^(Fo^2^)+(0.0804P)^2^+21.7752P] where P=(Fo^2^+2Fc^2^)/3'
_refine_ls_weighting_scheme calc
_refine_ls_wR_factor_gt 0.1497
_refine_ls_wR_factor_ref 0.1598
_reflns_Friedel_coverage 0.000
_reflns_number_gt 14386
_reflns_number_total 17101
_reflns_threshold_expression 'I > 2\s(I)'
_cod_data_source_file c8dt02498g2.cif
_cod_data_source_block shelxl_CCDC1
_cod_depositor_comments 'Adding full bibliography for 7047539--7047544.cif.'
_cod_database_code 7047541
_shelx_shelxl_version_number 2018/3
_shelx_space_group_comment
; 
The symmetry employed for this shelxl refinement is uniquely defined 
by the following loop, which should always be used as a source of 
symmetry information in preference to the above space-group names. 
They are only intended as comments. 
;
_shelx_estimated_absorpt_t_min 0.847
_shelx_estimated_absorpt_t_max 0.878

loop_
_space_group_symop_operation_xyz
'x, y, z'
'-x+1/2, y+1/2, -z+1/2'
'-x, -y, -z'
'x-1/2, -y-1/2, z-1/2'

loop_
_atom_site_label
_atom_site_type_symbol
_atom_site_fract_x
_atom_site_fract_y
_atom_site_fract_z
_atom_site_U_iso_or_equiv
_atom_site_adp_type
_atom_site_occupancy
_atom_site_site_symmetry_order
_atom_site_calc_flag
_atom_site_refinement_flags_posn
_atom_site_refinement_flags_adp
_atom_site_refinement_flags_occupancy
_atom_site_disorder_assembly
_atom_site_disorder_group
Cu1 Cu 0.51726(3) 0.33866(2) 1.00538(2) 0.01933(9) Uani 1 1 d . . . . .
Cu2 Cu 0.19731(3) 0.31962(2) 0.95650(2) 0.01852(9) Uani 1 1 d . . . . .
P1 P 0.54350(6) 0.30898(4) 1.08784(3) 0.01943(16) Uani 1 1 d . . . . .
P2 P 0.13935(5) 0.28929(4) 1.02757(3) 0.01634(15) Uani 1 1 d . . . . .
P3 P 0.17124(6) 0.29136(4) 0.87524(3) 0.01828(15) Uani 1 1 d . . . . .
P4 P 0.57772(6) 0.31647(4) 0.93162(3) 0.02016(16) Uani 1 1 d . . . . .
O1 O 0.36904(16) 0.27258(11) 1.02645(8) 0.0210(4) Uani 1 1 d . . . . .
O2 O 0.35406(17) 0.26731(12) 0.93541(8) 0.0246(5) Uani 1 1 d . . . . .
C1 C 0.3377(2) 0.28889(15) 1.07225(11) 0.0186(6) Uani 1 1 d . . . . .
C2 C 0.2356(2) 0.29636(14) 1.08053(11) 0.0182(5) Uani 1 1 d . . . . .
C3 C 0.2123(2) 0.31507(15) 1.12814(11) 0.0198(6) Uani 1 1 d . . . . .
H3 H 0.142888 0.319674 1.134324 0.024 Uiso 1 1 calc R U . . .
C4 C 0.2866(2) 0.32715(16) 1.16668(11) 0.0211(6) Uani 1 1 d . . . . .
C5 C 0.3886(2) 0.32374(16) 1.15573(11) 0.0222(6) Uani 1 1 d . . . . .
H5 H 0.440676 0.334029 1.181003 0.027 Uiso 1 1 calc R U . . .
C6 C 0.4155(2) 0.30568(16) 1.10878(11) 0.0207(6) Uani 1 1 d . . . . .
C7 C 0.2617(3) 0.34433(18) 1.21964(12) 0.0281(7) Uani 1 1 d . . . . .
C8 C 0.1472(3) 0.3547(2) 1.22277(14) 0.0393(9) Uani 1 1 d . . . . .
H8A H 0.134646 0.366990 1.256769 0.059 Uiso 1 1 calc R U . . .
H8B H 0.110858 0.313694 1.213621 0.059 Uiso 1 1 calc R U . . .
H8C H 0.123046 0.389986 1.199921 0.059 Uiso 1 1 calc R U . . .
C9 C 0.3182(3) 0.4071(2) 1.23786(14) 0.0424(9) Uani 1 1 d . . . . .
H9A H 0.391556 0.400362 1.237123 0.064 Uiso 1 1 calc R U . . .
H9B H 0.302734 0.416780 1.271919 0.064 Uiso 1 1 calc R U . . .
H9C H 0.296421 0.444123 1.216192 0.064 Uiso 1 1 calc R U . . .
C10 C 0.2967(3) 0.2864(2) 1.25406(13) 0.0376(9) Uani 1 1 d . . . . .
H10A H 0.370336 0.280727 1.253951 0.056 Uiso 1 1 calc R U . . .
H10B H 0.262170 0.245871 1.242187 0.056 Uiso 1 1 calc R U . . .
H10C H 0.279672 0.295943 1.287924 0.056 Uiso 1 1 calc R U . . .
C11 C 0.6099(2) 0.36291(17) 1.13398(12) 0.0245(6) Uani 1 1 d . . . . .
C12 C 0.5800(4) 0.4285(2) 1.13477(18) 0.0503(12) Uani 1 1 d . . . . .
H12 H 0.524743 0.443108 1.112659 0.060 Uiso 1 1 calc R U . . .
C13 C 0.6298(4) 0.4730(2) 1.1675(2) 0.0564(13) Uani 1 1 d . . . . .
H13 H 0.608712 0.517883 1.167445 0.068 Uiso 1 1 calc R U . . .
C14 C 0.7092(3) 0.4527(2) 1.19979(15) 0.0397(9) Uani 1 1 d . . . . .
H14 H 0.744201 0.483463 1.221622 0.048 Uiso 1 1 calc R U . . .
C15 C 0.7374(3) 0.3884(3) 1.20039(18) 0.0527(12) Uani 1 1 d . . . . .
H15 H 0.790971 0.373942 1.223579 0.063 Uiso 1 1 calc R U . . .
C16 C 0.6887(3) 0.3428(2) 1.16730(16) 0.0425(10) Uani 1 1 d . . . . .
H16 H 0.710079 0.298030 1.167863 0.051 Uiso 1 1 calc R U . . .
C17 C 0.5945(2) 0.22705(16) 1.10250(12) 0.0232(6) Uani 1 1 d . . . . .
C18 C 0.5649(3) 0.1891(2) 1.14138(17) 0.0443(10) Uani 1 1 d . . . . .
H18 H 0.516145 0.205949 1.161965 0.053 Uiso 1 1 calc R U . . .
C19 C 0.6060(3) 0.1267(2) 1.15055(17) 0.0446(10) Uani 1 1 d . . . . .
H19 H 0.583490 0.100890 1.176844 0.053 Uiso 1 1 calc R U . . .
C20 C 0.6772(4) 0.1021(2) 1.12270(17) 0.0453(10) Uani 1 1 d . . . . .
H20 H 0.707147 0.060230 1.130113 0.054 Uiso 1 1 calc R U . . .
C21 C 0.7058(5) 0.1390(3) 1.0832(2) 0.0746(17) Uani 1 1 d . U . . .
H21 H 0.753201 0.121358 1.062219 0.089 Uiso 1 1 calc R U . . .
C22 C 0.6656(5) 0.2018(2) 1.0740(2) 0.0650(17) Uani 1 1 d . . . . .
H22 H 0.687984 0.227412 1.047545 0.078 Uiso 1 1 calc R U . . .
C23 C 0.0409(2) 0.34549(17) 1.04548(12) 0.0257(7) Uani 1 1 d . . . . .
C24 C 0.0651(4) 0.41241(19) 1.04523(16) 0.0418(9) Uani 1 1 d . . . . .
H24 H 0.129673 0.425971 1.035939 0.050 Uiso 1 1 calc R U . . .
C25 C -0.0038(4) 0.4593(2) 1.0583(2) 0.0606(14) Uani 1 1 d . . . . .
H25 H 0.014168 0.504777 1.058968 0.073 Uiso 1 1 calc R U . . .
C26 C -0.0976(4) 0.4402(3) 1.0704(3) 0.084(2) Uani 1 1 d . . . . .
H26 H -0.145015 0.472478 1.079240 0.100 Uiso 1 1 calc R U . . .
C27 C -0.1241(3) 0.3744(3) 1.0698(3) 0.084(2) Uani 1 1 d . . . . .
H27 H -0.190112 0.361697 1.077587 0.101 Uiso 1 1 calc R U . . .
C28 C -0.0541(3) 0.3261(2) 1.0577(2) 0.0497(12) Uani 1 1 d . . . . .
H28 H -0.071852 0.280685 1.057850 0.060 Uiso 1 1 calc R U . . .
C29 C 0.0879(2) 0.20632(15) 1.03316(11) 0.0189(6) Uani 1 1 d . . . . .
C30 C 0.0547(3) 0.18174(18) 1.07710(13) 0.0335(8) Uani 1 1 d . . . . .
H30 H 0.060191 0.208259 1.106198 0.040 Uiso 1 1 calc R U . . .
C31 C 0.0141(4) 0.1192(2) 1.07862(15) 0.0495(12) Uani 1 1 d . . . . .
H31 H -0.009358 0.103047 1.108573 0.059 Uiso 1 1 calc R U . . .
C32 C 0.0074(4) 0.07996(19) 1.03649(16) 0.0489(11) Uani 1 1 d . . . . .
H32 H -0.021996 0.037198 1.037390 0.059 Uiso 1 1 calc R U . . .
C33 C 0.0431(3) 0.10282(17) 0.99343(14) 0.0336(8) Uani 1 1 d . . . . .
H33 H 0.041055 0.075113 0.965004 0.040 Uiso 1 1 calc R U . . .
C34 C 0.0820(2) 0.16590(15) 0.99132(12) 0.0221(6) Uani 1 1 d . . . . .
H34 H 0.104898 0.181846 0.961163 0.026 Uiso 1 1 calc R U . . .
C35 C 0.3583(2) 0.20585(14) 1.00881(11) 0.0183(5) Uani 1 1 d . . . . .
H35A H 0.286385 0.191633 1.006983 0.022 Uiso 1 1 calc R U . . .
H35B H 0.399662 0.175231 1.030812 0.022 Uiso 1 1 calc R U . . .
C36 C 0.3965(2) 0.20795(15) 0.95775(11) 0.0215(6) Uani 1 1 d . . . . .
H36A H 0.471671 0.209405 0.960088 0.026 Uiso 1 1 calc R U . . .
H36B H 0.373092 0.168710 0.938123 0.026 Uiso 1 1 calc R U . . .
C37 C 0.3800(2) 0.28699(15) 0.88937(11) 0.0202(6) Uani 1 1 d . . . . .
C38 C 0.4785(2) 0.30503(16) 0.88021(11) 0.0222(6) Uani 1 1 d . . . . .
C39 C 0.4960(2) 0.32254(16) 0.83137(12) 0.0221(6) Uani 1 1 d . . . . .
H39 H 0.563396 0.332571 0.824141 0.027 Uiso 1 1 calc R U . . .
C40 C 0.4184(2) 0.32579(16) 0.79315(11) 0.0223(6) Uani 1 1 d . . . . .
C41 C 0.3185(2) 0.31513(16) 0.80563(11) 0.0217(6) Uani 1 1 d . . . . .
H41 H 0.263400 0.321399 0.781071 0.026 Uiso 1 1 calc R U . . .
C42 C 0.2986(2) 0.29556(15) 0.85332(11) 0.0207(6) Uani 1 1 d . . . . .
C43 C 0.4378(3) 0.34230(17) 0.73937(11) 0.0255(7) Uani 1 1 d . . . . .
C44 C 0.5516(3) 0.3483(2) 0.73292(14) 0.0416(10) Uani 1 1 d . . . . .
H44A H 0.561343 0.355381 0.697776 0.062 Uiso 1 1 calc R U . . .
H44B H 0.586312 0.307604 0.744390 0.062 Uiso 1 1 calc R U . . .
H44C H 0.580041 0.385723 0.752466 0.062 Uiso 1 1 calc R U . . .
C45 C 0.3857(3) 0.4072(2) 0.72396(14) 0.0383(9) Uani 1 1 d . . . . .
H45A H 0.414689 0.442973 0.745146 0.057 Uiso 1 1 calc R U . . .
H45B H 0.312726 0.403679 0.727587 0.057 Uiso 1 1 calc R U . . .
H45C H 0.396328 0.416775 0.689236 0.057 Uiso 1 1 calc R U . . .
C46 C 0.3935(3) 0.2861(2) 0.70564(13) 0.0373(9) Uani 1 1 d . . . . .
H46A H 0.319896 0.283558 0.707663 0.056 Uiso 1 1 calc R U . . .
H46B H 0.424931 0.244143 0.716557 0.056 Uiso 1 1 calc R U . . .
H46C H 0.407651 0.294913 0.671251 0.056 Uiso 1 1 calc R U . . .
C47 C 0.0974(2) 0.34781(16) 0.83380(11) 0.0225(6) Uani 1 1 d . . . . .
C48 C 0.1071(3) 0.41495(17) 0.84389(13) 0.0293(7) Uani 1 1 d . . . . .
H48 H 0.150783 0.429322 0.871563 0.035 Uiso 1 1 calc R U . . .
C49 C 0.0538(3) 0.46118(19) 0.81413(15) 0.0359(8) Uani 1 1 d . . . . .
H49 H 0.062760 0.506926 0.820947 0.043 Uiso 1 1 calc R U . . .
C50 C -0.0123(3) 0.4409(2) 0.77453(14) 0.0366(8) Uani 1 1 d . . . . .
H50 H -0.048878 0.472620 0.754158 0.044 Uiso 1 1 calc R U . . .
C51 C -0.0246(4) 0.3742(2) 0.76481(15) 0.0456(10) Uani 1 1 d . . . . .
H51 H -0.071709 0.360010 0.738378 0.055 Uiso 1 1 calc R U . . .
C52 C 0.0317(3) 0.32732(19) 0.79363(13) 0.0348(8) Uani 1 1 d . . . . .
H52 H 0.025088 0.281706 0.785829 0.042 Uiso 1 1 calc R U . . .
C53 C 0.1238(2) 0.20926(16) 0.85830(11) 0.0207(6) Uani 1 1 d . . . . .
C54 C 0.0227(2) 0.19378(17) 0.86522(12) 0.0246(6) Uani 1 1 d . . . . .
H54 H -0.020265 0.226475 0.877478 0.029 Uiso 1 1 calc R U . . .
C55 C -0.0153(3) 0.13118(18) 0.85435(12) 0.0282(7) Uani 1 1 d . . . . .
H55 H -0.084413 0.121364 0.858426 0.034 Uiso 1 1 calc R U . . .
C56 C 0.0475(3) 0.08313(19) 0.83760(15) 0.0366(8) Uani 1 1 d . . . . .
H56 H 0.021624 0.040053 0.830589 0.044 Uiso 1 1 calc R U . . .
C57 C 0.1477(3) 0.0973(2) 0.83096(17) 0.0413(9) Uani 1 1 d . . . . .
H57 H 0.190452 0.064084 0.819274 0.050 Uiso 1 1 calc R U . . .
C58 C 0.1864(3) 0.16017(18) 0.84134(14) 0.0314(7) Uani 1 1 d . . . . .
H58 H 0.255427 0.169675 0.836867 0.038 Uiso 1 1 calc R U . . .
C59 C 0.6589(2) 0.24401(16) 0.92975(12) 0.0228(6) Uani 1 1 d . . . . .
C60 C 0.6339(3) 0.18945(17) 0.89996(13) 0.0280(7) Uani 1 1 d . . . . .
H60 H 0.574753 0.190333 0.877303 0.034 Uiso 1 1 calc R U . . .
C61 C 0.6956(3) 0.13333(18) 0.90332(15) 0.0336(8) Uani 1 1 d . . . . .
H61 H 0.677496 0.095872 0.883318 0.040 Uiso 1 1 calc R U . . .
C62 C 0.7829(3) 0.13190(19) 0.93558(14) 0.0331(8) Uani 1 1 d . . . . .
H62 H 0.823834 0.093287 0.938235 0.040 Uiso 1 1 calc R U . . .
C63 C 0.8105(3) 0.1877(2) 0.96431(15) 0.0355(8) Uani 1 1 d . . . . .
H63 H 0.871697 0.187582 0.985577 0.043 Uiso 1 1 calc R U . . .
C64 C 0.7486(3) 0.24293(19) 0.96163(13) 0.0303(7) Uani 1 1 d . . . . .
H64 H 0.766981 0.280428 0.981529 0.036 Uiso 1 1 calc R U . . .
C65 C 0.6558(2) 0.38143(17) 0.90758(12) 0.0260(6) Uani 1 1 d . . . . .
C66 C 0.6256(3) 0.4466(2) 0.91183(19) 0.0487(11) Uani 1 1 d . . . . .
H66 H 0.564149 0.456324 0.926203 0.058 Uiso 1 1 calc R U . . .
C67 C 0.6841(4) 0.4980(2) 0.8953(2) 0.0632(15) Uani 1 1 d . . . . .
H67 H 0.662871 0.542421 0.898692 0.076 Uiso 1 1 calc R U . . .
C68 C 0.7728(3) 0.4843(2) 0.87416(18) 0.0465(10) Uani 1 1 d . . . . .
H68 H 0.812552 0.519303 0.862788 0.056 Uiso 1 1 calc R U . . .
C69 C 0.8037(3) 0.4205(2) 0.86944(18) 0.0466(10) Uani 1 1 d . . . . .
H69 H 0.865145 0.411173 0.854911 0.056 Uiso 1 1 calc R U . . .
C70 C 0.7451(3) 0.36902(19) 0.88596(16) 0.0374(9) Uani 1 1 d . . . . .
H70 H 0.766833 0.324707 0.882315 0.045 Uiso 1 1 calc R U . . .
C71 C 0.3419(2) 0.43836(13) 0.97661(11) 0.0165(5) Uani 1 1 d . . . . .
C72 C 0.3418(4) 0.51093(19) 0.9711(2) 0.0588(15) Uani 1 1 d . . . . .
H72A H 0.322960 0.522528 0.936308 0.088 Uiso 1 1 calc R U . . .
H72B H 0.409792 0.528172 0.981216 0.088 Uiso 1 1 calc R U . . .
H72C H 0.292588 0.530241 0.992065 0.088 Uiso 1 1 calc R U . . .
O3 O 0.4158(2) 0.41306(13) 1.00378(10) 0.0358(6) Uani 1 1 d . . . . .
O4 O 0.2625(2) 0.40944(13) 0.95851(10) 0.0378(6) Uani 1 1 d . . . . .
Cl1 Cl 0.44527(18) 0.07193(13) 0.82435(8) 0.0265(4) Uani 0.831(6) 1 d D U P A 1
O5 O 0.5452(2) 0.04454(18) 0.82225(14) 0.0384(9) Uani 0.831(6) 1 d D U P A 1
O6 O 0.3709(3) 0.0288(2) 0.79959(17) 0.0383(11) Uani 0.831(6) 1 d D U P A 1
O7 O 0.4243(3) 0.0793(2) 0.87522(12) 0.0530(11) Uani 0.831(6) 1 d D U P A 1
O8 O 0.4407(3) 0.13541(17) 0.80096(16) 0.0517(11) Uani 0.831(6) 1 d D U P A 1
Cl1' Cl 0.4356(9) 0.0631(6) 0.8224(4) 0.032(3) Uani 0.169(6) 1 d D U P A 2
O5' O 0.5158(12) 0.0215(8) 0.8449(6) 0.039(4) Uani 0.169(6) 1 d D U P A 2
O6' O 0.3467(13) 0.0233(9) 0.8087(7) 0.031(4) Uani 0.169(6) 1 d D U P A 2
O7' O 0.4109(12) 0.1133(7) 0.8574(6) 0.040(4) Uani 0.169(6) 1 d D U P A 2
O8' O 0.4688(12) 0.0943(8) 0.7785(5) 0.045(4) Uani 0.169(6) 1 d D U P A 2
C73 C 0.6871(9) 0.9257(4) 0.8581(4) 0.042(2) Uani 0.468(16) 1 d D U P B 3
H73A H 0.619077 0.937665 0.845968 0.051 Uiso 0.468(16) 1 d R U P B 3
Cl2 Cl 0.7044(10) 0.9452(5) 0.9213(3) 0.0540(13) Uani 0.468(16) 1 d D U P B 3
Cl3 Cl 0.7715(7) 0.9707(3) 0.8248(3) 0.0570(18) Uani 0.468(16) 1 d D U P B 3
Cl4 Cl 0.7018(7) 0.8406(3) 0.8488(2) 0.0381(11) Uani 0.468(16) 1 d D U P B 3
C73' C 0.7066(7) 0.9406(4) 0.8669(4) 0.045(2) Uani 0.532(16) 1 d D U P B 4
H73B H 0.645912 0.958432 0.849893 0.053 Uiso 0.532(16) 1 d R U P B 4
Cl2' Cl 0.7000(10) 0.9510(4) 0.9310(3) 0.0674(16) Uani 0.532(16) 1 d D U P B 4
Cl3' Cl 0.8119(6) 0.9825(2) 0.8472(4) 0.0607(18) Uani 0.532(16) 1 d D U P B 4
Cl4' Cl 0.7138(6) 0.8560(4) 0.8528(3) 0.0475(11) Uani 0.532(16) 1 d D U P B 4
Cl5 Cl 0.46526(16) 0.93382(7) 0.00494(6) 0.0863(5) Uani 1 1 d D U . . .
Cl6 Cl 0.69622(16) 0.96796(10) 0.03929(8) 0.0988(6) Uani 1 1 d D U . . .
C74 C 0.5625(4) 0.9963(4) 0.0328(3) 0.101(2) Uani 1 1 d D U . . .
H74A H 0.543855 1.008396 0.065169 0.121 Uiso 1 1 d R U . . .
H74B H 0.558445 1.035406 0.012649 0.121 Uiso 1 1 d R U . . .

loop_
_atom_site_aniso_label
_atom_site_aniso_U_11
_atom_site_aniso_U_22
_atom_site_aniso_U_33
_atom_site_aniso_U_23
_atom_site_aniso_U_13
_atom_site_aniso_U_12
Cu1 0.01743(18) 0.02268(19) 0.01806(18) -0.00142(14) 0.00250(13) -0.00067(14)
Cu2 0.01915(18) 0.02144(18) 0.01515(17) -0.00092(13) 0.00250(13) -0.00433(13)
P1 0.0144(3) 0.0251(4) 0.0188(4) -0.0008(3) 0.0017(3) -0.0004(3)
P2 0.0148(3) 0.0195(3) 0.0147(3) -0.0020(3) 0.0015(3) -0.0017(3)
P3 0.0172(3) 0.0234(4) 0.0146(3) -0.0015(3) 0.0038(3) -0.0049(3)
P4 0.0153(3) 0.0265(4) 0.0191(4) -0.0015(3) 0.0040(3) -0.0024(3)
O1 0.0233(11) 0.0236(11) 0.0170(10) -0.0058(8) 0.0066(8) -0.0048(8)
O2 0.0231(11) 0.0343(12) 0.0173(10) 0.0065(9) 0.0075(8) 0.0031(9)
C1 0.0190(14) 0.0226(14) 0.0146(13) -0.0031(11) 0.0047(10) -0.0021(11)
C2 0.0177(13) 0.0208(14) 0.0161(13) -0.0014(10) 0.0010(10) -0.0033(11)
C3 0.0168(13) 0.0265(15) 0.0166(13) -0.0022(11) 0.0042(11) -0.0008(11)
C4 0.0207(14) 0.0285(15) 0.0142(13) -0.0044(11) 0.0024(11) -0.0005(12)
C5 0.0193(14) 0.0313(16) 0.0156(14) -0.0039(12) -0.0005(11) -0.0013(12)
C6 0.0171(14) 0.0256(15) 0.0196(14) -0.0007(11) 0.0019(11) 0.0006(11)
C7 0.0277(16) 0.0410(19) 0.0160(14) -0.0069(13) 0.0040(12) 0.0003(14)
C8 0.0336(19) 0.065(3) 0.0206(16) -0.0075(17) 0.0083(14) 0.0092(18)
C9 0.053(2) 0.049(2) 0.0250(18) -0.0162(16) 0.0042(16) -0.0022(19)
C10 0.038(2) 0.056(2) 0.0188(16) 0.0026(16) 0.0039(14) 0.0068(18)
C11 0.0176(14) 0.0315(16) 0.0243(15) -0.0036(13) 0.0016(11) -0.0032(12)
C12 0.054(3) 0.033(2) 0.058(3) -0.0072(19) -0.030(2) 0.0028(18)
C13 0.066(3) 0.034(2) 0.064(3) -0.017(2) -0.021(2) -0.002(2)
C14 0.0311(19) 0.053(2) 0.034(2) -0.0168(17) -0.0008(15) -0.0092(17)
C15 0.040(2) 0.059(3) 0.054(3) -0.014(2) -0.025(2) 0.002(2)
C16 0.037(2) 0.040(2) 0.047(2) -0.0105(18) -0.0189(18) 0.0065(17)
C17 0.0189(14) 0.0257(15) 0.0248(15) 0.0000(12) 0.0007(11) -0.0027(12)
C18 0.035(2) 0.050(2) 0.051(2) 0.023(2) 0.0217(18) 0.0183(18)
C19 0.042(2) 0.043(2) 0.051(2) 0.0228(19) 0.0147(18) 0.0091(18)
C20 0.058(3) 0.0309(19) 0.048(2) 0.0073(17) 0.011(2) 0.0159(18)
C21 0.094(3) 0.055(3) 0.082(3) 0.013(2) 0.050(3) 0.034(3)
C22 0.093(4) 0.038(2) 0.074(3) 0.020(2) 0.062(3) 0.027(2)
C23 0.0230(15) 0.0303(16) 0.0226(15) -0.0056(12) -0.0049(12) 0.0071(13)
C24 0.050(2) 0.0277(18) 0.048(2) -0.0038(17) 0.0049(19) 0.0086(17)
C25 0.069(3) 0.039(2) 0.070(3) -0.021(2) -0.014(3) 0.021(2)
C26 0.039(3) 0.073(4) 0.132(6) -0.068(4) -0.026(3) 0.029(3)
C27 0.020(2) 0.090(4) 0.142(6) -0.070(4) 0.001(3) 0.009(2)
C28 0.0193(17) 0.050(2) 0.080(3) -0.033(2) 0.0073(19) 0.0009(16)
C29 0.0154(13) 0.0211(14) 0.0203(14) 0.0007(11) 0.0018(10) -0.0015(11)
C30 0.047(2) 0.0331(18) 0.0215(16) -0.0056(13) 0.0088(15) -0.0141(16)
C31 0.086(3) 0.036(2) 0.029(2) 0.0009(16) 0.020(2) -0.025(2)
C32 0.084(3) 0.0228(18) 0.042(2) -0.0010(16) 0.014(2) -0.0173(19)
C33 0.053(2) 0.0204(16) 0.0279(17) -0.0061(13) 0.0054(16) -0.0027(15)
C34 0.0228(15) 0.0220(14) 0.0214(15) -0.0005(11) 0.0021(12) 0.0006(12)
C35 0.0197(14) 0.0181(13) 0.0176(13) -0.0008(10) 0.0049(11) -0.0003(11)
C36 0.0238(15) 0.0216(14) 0.0201(14) -0.0015(11) 0.0072(11) -0.0019(11)
C37 0.0206(14) 0.0253(15) 0.0155(13) 0.0011(11) 0.0059(11) -0.0029(11)
C38 0.0178(14) 0.0297(16) 0.0194(14) -0.0005(12) 0.0042(11) -0.0020(12)
C39 0.0164(14) 0.0291(16) 0.0220(15) -0.0029(12) 0.0072(11) -0.0045(11)
C40 0.0264(16) 0.0255(15) 0.0158(14) -0.0005(11) 0.0071(11) -0.0041(12)
C41 0.0216(15) 0.0273(15) 0.0165(14) -0.0014(11) 0.0036(11) -0.0061(12)
C42 0.0190(14) 0.0259(15) 0.0178(14) -0.0015(11) 0.0058(11) -0.0061(11)
C43 0.0304(17) 0.0323(17) 0.0149(14) -0.0014(12) 0.0095(12) -0.0074(13)
C44 0.036(2) 0.065(3) 0.0259(18) -0.0008(17) 0.0170(15) -0.0164(19)
C45 0.056(2) 0.038(2) 0.0220(17) 0.0039(15) 0.0109(16) -0.0022(18)
C46 0.047(2) 0.044(2) 0.0225(17) -0.0099(15) 0.0118(15) -0.0127(17)
C47 0.0191(14) 0.0293(16) 0.0199(14) 0.0020(12) 0.0067(11) -0.0038(12)
C48 0.0254(16) 0.0301(17) 0.0317(18) 0.0018(14) -0.0007(13) -0.0012(13)
C49 0.0335(19) 0.0301(18) 0.045(2) 0.0084(16) 0.0053(16) -0.0037(15)
C50 0.037(2) 0.045(2) 0.0273(18) 0.0173(16) 0.0022(15) 0.0000(16)
C51 0.056(3) 0.051(2) 0.0265(19) 0.0071(17) -0.0151(17) -0.005(2)
C52 0.044(2) 0.0350(19) 0.0241(17) 0.0007(14) -0.0068(15) -0.0050(16)
C53 0.0215(14) 0.0263(15) 0.0147(13) -0.0015(11) 0.0033(11) -0.0056(12)
C54 0.0236(15) 0.0289(16) 0.0218(15) -0.0028(12) 0.0053(12) -0.0045(12)
C55 0.0249(16) 0.0345(18) 0.0255(16) -0.0025(13) 0.0035(12) -0.0103(13)
C56 0.039(2) 0.0281(18) 0.043(2) -0.0085(15) 0.0061(16) -0.0115(15)
C57 0.038(2) 0.0308(19) 0.056(3) -0.0138(17) 0.0126(18) -0.0043(16)
C58 0.0263(17) 0.0303(17) 0.039(2) -0.0082(15) 0.0106(14) -0.0053(14)
C59 0.0159(14) 0.0292(16) 0.0247(15) -0.0019(12) 0.0094(11) -0.0018(12)
C60 0.0232(16) 0.0297(17) 0.0316(17) -0.0018(13) 0.0049(13) -0.0024(13)
C61 0.0318(18) 0.0274(17) 0.042(2) -0.0066(15) 0.0082(15) -0.0013(14)
C62 0.0254(17) 0.0353(19) 0.040(2) -0.0036(15) 0.0111(14) 0.0072(14)
C63 0.0212(16) 0.047(2) 0.038(2) -0.0081(17) 0.0024(14) 0.0071(15)
C64 0.0210(15) 0.0380(19) 0.0316(18) -0.0097(14) 0.0016(13) 0.0022(14)
C65 0.0205(15) 0.0316(17) 0.0261(16) 0.0010(13) 0.0038(12) -0.0060(13)
C66 0.039(2) 0.036(2) 0.075(3) 0.018(2) 0.027(2) 0.0067(17)
C67 0.059(3) 0.034(2) 0.102(4) 0.024(3) 0.036(3) 0.006(2)
C68 0.044(2) 0.042(2) 0.055(3) 0.0130(19) 0.0125(19) -0.0152(18)
C69 0.034(2) 0.048(2) 0.060(3) -0.001(2) 0.0223(19) -0.0137(18)
C70 0.0327(19) 0.0323(19) 0.050(2) -0.0045(16) 0.0205(17) -0.0073(15)
C71 0.0125(12) 0.0134(12) 0.0238(14) -0.0051(10) 0.0036(10) -0.0011(10)
C72 0.044(2) 0.0213(18) 0.104(4) 0.003(2) -0.033(3) -0.0051(17)
O3 0.0362(14) 0.0285(13) 0.0414(15) -0.0056(11) -0.0044(11) 0.0107(11)
O4 0.0365(14) 0.0342(14) 0.0411(15) 0.0014(11) -0.0068(11) -0.0177(11)
Cl1 0.0273(8) 0.0258(7) 0.0258(8) -0.0043(5) -0.0006(6) 0.0063(6)
O5 0.0307(18) 0.0384(19) 0.044(2) -0.0102(16) -0.0073(15) 0.0155(14)
O6 0.031(2) 0.040(2) 0.043(2) -0.0117(18) -0.0049(19) 0.0002(17)
O7 0.066(3) 0.064(3) 0.0299(19) -0.0179(18) 0.0082(17) 0.006(2)
O8 0.045(2) 0.036(2) 0.074(3) 0.0188(19) 0.0044(18) 0.0083(16)
Cl1' 0.033(4) 0.029(4) 0.034(4) -0.003(3) 0.004(3) 0.012(3)
O5' 0.034(7) 0.037(7) 0.042(7) -0.009(6) -0.017(6) 0.023(6)
O6' 0.025(8) 0.028(7) 0.040(8) 0.002(6) 0.010(7) -0.001(6)
O7' 0.041(7) 0.035(7) 0.044(7) -0.022(6) 0.009(6) 0.019(6)
O8' 0.048(7) 0.050(7) 0.039(6) 0.012(6) 0.018(6) -0.009(6)
C73 0.047(5) 0.026(4) 0.057(5) 0.012(4) 0.022(4) 0.008(4)
Cl2 0.078(3) 0.0347(18) 0.053(3) -0.0029(17) 0.030(2) 0.0085(16)
Cl3 0.064(3) 0.0374(16) 0.075(3) 0.0204(18) 0.039(3) 0.0078(17)
Cl4 0.051(3) 0.021(2) 0.0413(17) 0.0059(15) -0.0015(15) 0.0055(17)
C73' 0.043(4) 0.027(4) 0.065(5) 0.014(4) 0.014(4) 0.014(3)
Cl2' 0.098(3) 0.038(2) 0.074(3) 0.010(2) 0.051(3) 0.000(2)
Cl3' 0.065(3) 0.0304(12) 0.093(4) 0.0213(17) 0.043(3) 0.0065(14)
Cl4' 0.0394(16) 0.029(2) 0.072(2) 0.0025(18) -0.0063(13) 0.0003(18)
Cl5 0.1459(16) 0.0434(7) 0.0746(9) 0.0121(6) 0.0377(10) 0.0364(8)
Cl6 0.0999(14) 0.0844(12) 0.1141(15) -0.0085(11) 0.0206(11) 0.0061(10)
C74 0.129(5) 0.075(4) 0.101(5) 0.010(4) 0.020(4) 0.022(4)

loop_
_atom_type_symbol
_atom_type_description
_atom_type_scat_dispersion_real
_atom_type_scat_dispersion_imag
_atom_type_scat_source
C C 0.0033 0.0016 'International Tables Vol C Tables 4.2.6.8 and 6.1.1.4'
H H 0.0000 0.0000 'International Tables Vol C Tables 4.2.6.8 and 6.1.1.4'
O O 0.0106 0.0060 'International Tables Vol C Tables 4.2.6.8 and 6.1.1.4'
P P 0.1023 0.0942 'International Tables Vol C Tables 4.2.6.8 and 6.1.1.4'
Cl Cl 0.1484 0.1585 'International Tables Vol C Tables 4.2.6.8 and 6.1.1.4'
Cu Cu 0.3201 1.2651 'International Tables Vol C Tables 4.2.6.8 and 6.1.1.4'

loop_
_geom_angle_atom_site_label_1
_geom_angle_atom_site_label_2
_geom_angle_atom_site_label_3
_geom_angle
_geom_angle_site_symmetry_1
_geom_angle_site_symmetry_3
O3 Cu1 P4 114.55(9) . .
O3 Cu1 P1 105.07(9) . .
P4 Cu1 P1 140.12(3) . .
O4 Cu2 P2 113.98(9) . .
O4 Cu2 P3 106.46(8) . .
P2 Cu2 P3 137.33(3) . .
O4 Cu2 O2 91.69(10) . .
P2 Cu2 O2 116.51(6) . .
P3 Cu2 O2 74.01(6) . .
C17 P1 C11 104.46(15) . .
C17 P1 C6 103.52(14) . .
C11 P1 C6 102.28(14) . .
C17 P1 Cu1 118.01(11) . .
C11 P1 Cu1 121.87(12) . .
C6 P1 Cu1 104.05(11) . .
C29 P2 C23 105.90(15) . .
C29 P2 C2 104.17(14) . .
C23 P2 C2 101.87(14) . .
C29 P2 Cu2 119.10(10) . .
C23 P2 Cu2 111.38(12) . .
C2 P2 Cu2 112.76(10) . .
C53 P3 C47 105.33(15) . .
C53 P3 C42 105.43(14) . .
C47 P3 C42 103.24(14) . .
C53 P3 Cu2 119.61(10) . .
C47 P3 Cu2 117.73(11) . .
C42 P3 Cu2 103.57(10) . .
C59 P4 C65 102.66(15) . .
C59 P4 C38 105.07(15) . .
C65 P4 C38 102.06(15) . .
C59 P4 Cu1 116.05(11) . .
C65 P4 Cu1 115.14(11) . .
C38 P4 Cu1 114.17(10) . .
C1 O1 C35 119.7(2) . .
C37 O2 C36 120.2(2) . .
C37 O2 Cu2 111.57(18) . .
C36 O2 Cu2 125.01(17) . .
O1 C1 C2 122.6(3) . .
O1 C1 C6 115.6(3) . .
C2 C1 C6 121.3(3) . .
C1 C2 C3 118.0(3) . .
C1 C2 P2 118.7(2) . .
C3 C2 P2 123.0(2) . .
C4 C3 C2 122.6(3) . .
C4 C3 H3 118.7 . .
C2 C3 H3 118.7 . .
C3 C4 C5 117.5(3) . .
C3 C4 C7 123.0(3) . .
C5 C4 C7 119.6(3) . .
C6 C5 C4 121.9(3) . .
C6 C5 H5 119.1 . .
C4 C5 H5 119.1 . .
C5 C6 C1 118.4(3) . .
C5 C6 P1 125.9(2) . .
C1 C6 P1 115.5(2) . .
C9 C7 C8 108.9(3) . .
C9 C7 C4 110.5(3) . .
C8 C7 C4 111.9(3) . .
C9 C7 C10 108.9(3) . .
C8 C7 C10 108.4(3) . .
C4 C7 C10 108.2(3) . .
C7 C8 H8A 109.5 . .
C7 C8 H8B 109.5 . .
H8A C8 H8B 109.5 . .
C7 C8 H8C 109.5 . .
H8A C8 H8C 109.5 . .
H8B C8 H8C 109.5 . .
C7 C9 H9A 109.5 . .
C7 C9 H9B 109.5 . .
H9A C9 H9B 109.5 . .
C7 C9 H9C 109.5 . .
H9A C9 H9C 109.5 . .
H9B C9 H9C 109.5 . .
C7 C10 H10A 109.5 . .
C7 C10 H10B 109.5 . .
H10A C10 H10B 109.5 . .
C7 C10 H10C 109.5 . .
H10A C10 H10C 109.5 . .
H10B C10 H10C 109.5 . .
C16 C11 C12 118.2(3) . .
C16 C11 P1 124.2(3) . .
C12 C11 P1 117.6(3) . .
C11 C12 C13 120.8(4) . .
C11 C12 H12 119.6 . .
C13 C12 H12 119.6 . .
C14 C13 C12 120.4(4) . .
C14 C13 H13 119.8 . .
C12 C13 H13 119.8 . .
C15 C14 C13 119.4(4) . .
C15 C14 H14 120.3 . .
C13 C14 H14 120.3 . .
C14 C15 C16 121.0(4) . .
C14 C15 H15 119.5 . .
C16 C15 H15 119.5 . .
C11 C16 C15 120.1(4) . .
C11 C16 H16 119.9 . .
C15 C16 H16 119.9 . .
C22 C17 C18 118.3(3) . .
C22 C17 P1 118.5(3) . .
C18 C17 P1 123.1(3) . .
C17 C18 C19 120.6(4) . .
C17 C18 H18 119.7 . .
C19 C18 H18 119.7 . .
C20 C19 C18 121.1(4) . .
C20 C19 H19 119.5 . .
C18 C19 H19 119.5 . .
C19 C20 C21 118.8(4) . .
C19 C20 H20 120.6 . .
C21 C20 H20 120.6 . .
C20 C21 C22 120.5(4) . .
C20 C21 H21 119.8 . .
C22 C21 H21 119.8 . .
C17 C22 C21 120.7(4) . .
C17 C22 H22 119.6 . .
C21 C22 H22 119.6 . .
C28 C23 C24 119.4(3) . .
C28 C23 P2 124.7(3) . .
C24 C23 P2 115.9(3) . .
C25 C24 C23 120.8(5) . .
C25 C24 H24 119.6 . .
C23 C24 H24 119.6 . .
C26 C25 C24 119.8(5) . .
C26 C25 H25 120.1 . .
C24 C25 H25 120.1 . .
C25 C26 C27 120.5(4) . .
C25 C26 H26 119.8 . .
C27 C26 H26 119.8 . .
C26 C27 C28 120.3(5) . .
C26 C27 H27 119.8 . .
C28 C27 H27 119.8 . .
C23 C28 C27 119.2(5) . .
C23 C28 H28 120.4 . .
C27 C28 H28 120.4 . .
C30 C29 C34 118.9(3) . .
C30 C29 P2 123.1(2) . .
C34 C29 P2 118.0(2) . .
C31 C30 C29 120.4(3) . .
C31 C30 H30 119.8 . .
C29 C30 H30 119.8 . .
C30 C31 C32 120.1(4) . .
C30 C31 H31 120.0 . .
C32 C31 H31 120.0 . .
C33 C32 C31 120.0(4) . .
C33 C32 H32 120.0 . .
C31 C32 H32 120.0 . .
C32 C33 C34 120.2(3) . .
C32 C33 H33 119.9 . .
C34 C33 H33 119.9 . .
C33 C34 C29 120.4(3) . .
C33 C34 H34 119.8 . .
C29 C34 H34 119.8 . .
O1 C35 C36 104.2(2) . .
O1 C35 H35A 110.9 . .
C36 C35 H35A 110.9 . .
O1 C35 H35B 110.9 . .
C36 C35 H35B 110.9 . .
H35A C35 H35B 108.9 . .
O2 C36 C35 105.0(2) . .
O2 C36 H36A 110.7 . .
C35 C36 H36A 110.7 . .
O2 C36 H36B 110.7 . .
C35 C36 H36B 110.7 . .
H36A C36 H36B 108.8 . .
O2 C37 C38 123.0(3) . .
O2 C37 C42 115.5(3) . .
C38 C37 C42 121.1(3) . .
C37 C38 C39 117.7(3) . .
C37 C38 P4 120.9(2) . .
C39 C38 P4 120.9(2) . .
C40 C39 C38 122.7(3) . .
C40 C39 H39 118.7 . .
C38 C39 H39 118.7 . .
C39 C40 C41 117.4(3) . .
C39 C40 C43 122.8(3) . .
C41 C40 C43 119.8(3) . .
C42 C41 C40 121.4(3) . .
C42 C41 H41 119.3 . .
C40 C41 H41 119.3 . .
C41 C42 C37 119.0(3) . .
C41 C42 P3 124.3(2) . .
C37 C42 P3 116.1(2) . .
C45 C43 C44 108.9(3) . .
C45 C43 C40 109.8(3) . .
C44 C43 C40 111.7(3) . .
C45 C43 C46 109.6(3) . .
C44 C43 C46 108.5(3) . .
C40 C43 C46 108.3(3) . .
C43 C44 H44A 109.5 . .
C43 C44 H44B 109.5 . .
H44A C44 H44B 109.5 . .
C43 C44 H44C 109.5 . .
H44A C44 H44C 109.5 . .
H44B C44 H44C 109.5 . .
C43 C45 H45A 109.5 . .
C43 C45 H45B 109.5 . .
H45A C45 H45B 109.5 . .
C43 C45 H45C 109.5 . .
H45A C45 H45C 109.5 . .
H45B C45 H45C 109.5 . .
C43 C46 H46A 109.5 . .
C43 C46 H46B 109.5 . .
H46A C46 H46B 109.5 . .
C43 C46 H46C 109.5 . .
H46A C46 H46C 109.5 . .
H46B C46 H46C 109.5 . .
C48 C47 C52 119.0(3) . .
C48 C47 P3 117.2(2) . .
C52 C47 P3 123.8(3) . .
C49 C48 C47 120.9(3) . .
C49 C48 H48 119.6 . .
C47 C48 H48 119.6 . .
C50 C49 C48 120.2(4) . .
C50 C49 H49 119.9 . .
C48 C49 H49 119.9 . .
C49 C50 C51 119.5(4) . .
C49 C50 H50 120.3 . .
C51 C50 H50 120.3 . .
C50 C51 C52 120.5(4) . .
C50 C51 H51 119.7 . .
C52 C51 H51 119.7 . .
C47 C52 C51 119.8(4) . .
C47 C52 H52 120.1 . .
C51 C52 H52 120.1 . .
C58 C53 C54 118.9(3) . .
C58 C53 P3 122.2(2) . .
C54 C53 P3 118.8(2) . .
C55 C54 C53 120.6(3) . .
C55 C54 H54 119.7 . .
C53 C54 H54 119.7 . .
C56 C55 C54 119.9(3) . .
C56 C55 H55 120.0 . .
C54 C55 H55 120.0 . .
C55 C56 C57 120.3(3) . .
C55 C56 H56 119.8 . .
C57 C56 H56 119.8 . .
C56 C57 C58 120.2(4) . .
C56 C57 H57 119.9 . .
C58 C57 H57 119.9 . .
C57 C58 C53 120.1(3) . .
C57 C58 H58 119.9 . .
C53 C58 H58 119.9 . .
C60 C59 C64 119.3(3) . .
C60 C59 P4 123.1(3) . .
C64 C59 P4 117.6(2) . .
C59 C60 C61 120.1(3) . .
C59 C60 H60 120.0 . .
C61 C60 H60 120.0 . .
C62 C61 C60 120.5(3) . .
C62 C61 H61 119.8 . .
C60 C61 H61 119.8 . .
C61 C62 C63 119.7(3) . .
C61 C62 H62 120.2 . .
C63 C62 H62 120.2 . .
C64 C63 C62 119.9(3) . .
C64 C63 H63 120.1 . .
C62 C63 H63 120.1 . .
C63 C64 C59 120.5(3) . .
C63 C64 H64 119.7 . .
C59 C64 H64 119.7 . .
C70 C65 C66 118.0(3) . .
C70 C65 P4 123.2(3) . .
C66 C65 P4 118.8(3) . .
C65 C66 C67 120.9(4) . .
C65 C66 H66 119.6 . .
C67 C66 H66 119.6 . .
C68 C67 C66 119.9(4) . .
C68 C67 H67 120.0 . .
C66 C67 H67 120.0 . .
C69 C68 C67 120.2(4) . .
C69 C68 H68 119.9 . .
C67 C68 H68 119.9 . .
C68 C69 C70 119.9(4) . .
C68 C69 H69 120.0 . .
C70 C69 H69 120.0 . .
C65 C70 C69 121.1(4) . .
C65 C70 H70 119.5 . .
C69 C70 H70 119.5 . .
O4 C71 O3 127.2(3) . .
O4 C71 C72 115.4(3) . .
O3 C71 C72 116.8(3) . .
C71 C72 H72A 109.5 . .
C71 C72 H72B 109.5 . .
H72A C72 H72B 109.5 . .
C71 C72 H72C 109.5 . .
H72A C72 H72C 109.5 . .
H72B C72 H72C 109.5 . .
C71 O3 Cu1 141.8(2) . .
C71 O4 Cu2 140.3(2) . .
O8 Cl1 O7 109.0(3) . .
O8 Cl1 O6 109.8(3) . .
O7 Cl1 O6 109.3(3) . .
O8 Cl1 O5 109.5(3) . .
O7 Cl1 O5 109.4(3) . .
O6 Cl1 O5 109.9(2) . .
O7' Cl1' O8' 109.4(6) . .
O7' Cl1' O5' 109.5(6) . .
O8' Cl1' O5' 109.7(6) . .
O7' Cl1' O6' 109.6(6) . .
O8' Cl1' O6' 109.3(6) . .
O5' Cl1' O6' 109.3(6) . .
Cl3 C73 Cl2 110.4(5) . .
Cl3 C73 Cl4 110.9(5) . .
Cl2 C73 Cl4 110.7(5) . .
Cl3 C73 H73A 108.2 . .
Cl2 C73 H73A 108.4 . .
Cl4 C73 H73A 108.2 . .
Cl3' C73' Cl2' 110.6(5) . .
Cl3' C73' Cl4' 110.2(4) . .
Cl2' C73' Cl4' 109.9(4) . .
Cl3' C73' H73B 108.8 . .
Cl2' C73' H73B 108.5 . .
Cl4' C73' H73B 108.8 . .
C74 Cl5 C74 78.3(3) 3_675 .
C74 Cl5 H74B 10.2(3) 3_675 3_675
C74 Cl5 H74B 86.3(5) . 3_675
Cl5 C74 Cl6 116.9(4) 3_675 .
Cl5 C74 Cl5 101.7(3) 3_675 .
Cl6 C74 Cl5 115.7(4) . .
Cl5 C74 H74A 105.4 3_675 .
Cl6 C74 H74A 108.1 . .
Cl5 C74 H74A 108.1 . .
Cl5 C74 H74B 8.8 3_675 .
Cl6 C74 H74B 108.4 . .
Cl5 C74 H74B 108.6 . .
H74A C74 H74B 107.6 . .

loop_
_geom_bond_atom_site_label_1
_geom_bond_atom_site_label_2
_geom_bond_distance
_geom_bond_site_symmetry_2
Cu1 O3 2.015(2) .
Cu1 P4 2.2560(10) .
Cu1 P1 2.3057(10) .
Cu2 O4 2.011(3) .
Cu2 P2 2.2153(9) .
Cu2 P3 2.2673(9) .
Cu2 O2 2.436(2) .
P1 C17 1.822(3) .
P1 C11 1.825(3) .
P1 C6 1.830(3) .
P2 C29 1.824(3) .
P2 C23 1.825(3) .
P2 C2 1.836(3) .
P3 C53 1.821(3) .
P3 C47 1.823(3) .
P3 C42 1.832(3) .
P4 C59 1.821(3) .
P4 C65 1.825(3) .
P4 C38 1.840(3) .
O1 C1 1.379(3) .
O1 C35 1.436(3) .
O2 C37 1.378(3) .
O2 C36 1.437(4) .
C1 C2 1.394(4) .
C1 C6 1.403(4) .
C2 C3 1.401(4) .
C3 C4 1.390(4) .
C3 H3 0.9500 .
C4 C5 1.405(4) .
C4 C7 1.536(4) .
C5 C6 1.396(4) .
C5 H5 0.9500 .
C7 C9 1.533(5) .
C7 C8 1.536(5) .
C7 C10 1.543(5) .
C8 H8A 0.9800 .
C8 H8B 0.9800 .
C8 H8C 0.9800 .
C9 H9A 0.9800 .
C9 H9B 0.9800 .
C9 H9C 0.9800 .
C10 H10A 0.9800 .
C10 H10B 0.9800 .
C10 H10C 0.9800 .
C11 C16 1.378(5) .
C11 C12 1.386(5) .
C12 C13 1.389(6) .
C12 H12 0.9500 .
C13 C14 1.368(6) .
C13 H13 0.9500 .
C14 C15 1.355(7) .
C14 H14 0.9500 .
C15 C16 1.402(6) .
C15 H15 0.9500 .
C16 H16 0.9500 .
C17 C22 1.364(5) .
C17 C18 1.385(5) .
C18 C19 1.389(6) .
C18 H18 0.9500 .
C19 C20 1.350(6) .
C19 H19 0.9500 .
C20 C21 1.382(7) .
C20 H20 0.9500 .
C21 C22 1.393(7) .
C21 H21 0.9500 .
C22 H22 0.9500 .
C23 C28 1.381(5) .
C23 C24 1.393(5) .
C24 C25 1.383(6) .
C24 H24 0.9500 .
C25 C26 1.364(9) .
C25 H25 0.9500 .
C26 C27 1.377(9) .
C26 H26 0.9500 .
C27 C28 1.404(6) .
C27 H27 0.9500 .
C28 H28 0.9500 .
C29 C30 1.393(4) .
C29 C34 1.393(4) .
C30 C31 1.377(5) .
C30 H30 0.9500 .
C31 C32 1.386(6) .
C31 H31 0.9500 .
C32 C33 1.374(6) .
C32 H32 0.9500 .
C33 C34 1.380(5) .
C33 H33 0.9500 .
C34 H34 0.9500 .
C35 C36 1.510(4) .
C35 H35A 0.9900 .
C35 H35B 0.9900 .
C36 H36A 0.9900 .
C36 H36B 0.9900 .
C37 C38 1.394(4) .
C37 C42 1.398(4) .
C38 C39 1.405(4) .
C39 C40 1.392(4) .
C39 H39 0.9500 .
C40 C41 1.407(4) .
C40 C43 1.534(4) .
C41 C42 1.395(4) .
C41 H41 0.9500 .
C43 C45 1.525(5) .
C43 C44 1.533(5) .
C43 C46 1.541(5) .
C44 H44A 0.9800 .
C44 H44B 0.9800 .
C44 H44C 0.9800 .
C45 H45A 0.9800 .
C45 H45B 0.9800 .
C45 H45C 0.9800 .
C46 H46A 0.9800 .
C46 H46B 0.9800 .
C46 H46C 0.9800 .
C47 C48 1.391(5) .
C47 C52 1.394(5) .
C48 C49 1.386(5) .
C48 H48 0.9500 .
C49 C50 1.384(6) .
C49 H49 0.9500 .
C50 C51 1.385(6) .
C50 H50 0.9500 .
C51 C52 1.400(6) .
C51 H51 0.9500 .
C52 H52 0.9500 .
C53 C58 1.395(5) .
C53 C54 1.400(4) .
C54 C55 1.386(5) .
C54 H54 0.9500 .
C55 C56 1.380(5) .
C55 H55 0.9500 .
C56 C57 1.382(6) .
C56 H56 0.9500 .
C57 C58 1.390(5) .
C57 H57 0.9500 .
C58 H58 0.9500 .
C59 C60 1.390(5) .
C59 C64 1.404(5) .
C60 C61 1.397(5) .
C60 H60 0.9500 .
C61 C62 1.385(5) .
C61 H61 0.9500 .
C62 C63 1.401(5) .
C62 H62 0.9500 .
C63 C64 1.384(5) .
C63 H63 0.9500 .
C64 H64 0.9500 .
C65 C70 1.383(5) .
C65 C66 1.386(5) .
C66 C67 1.392(6) .
C66 H66 0.9500 .
C67 C68 1.374(7) .
C67 H67 0.9500 .
C68 C69 1.364(7) .
C68 H68 0.9500 .
C69 C70 1.395(5) .
C69 H69 0.9500 .
C70 H70 0.9500 .
C71 O4 1.262(4) .
C71 O3 1.277(4) .
C71 C72 1.477(5) .
C72 H72A 0.9800 .
C72 H72B 0.9800 .
C72 H72C 0.9800 .
Cl1 O8 1.432(4) .
Cl1 O7 1.434(4) .
Cl1 O6 1.435(4) .
Cl1 O5 1.437(3) .
Cl1' O7' 1.444(11) .
Cl1' O8' 1.445(11) .
Cl1' O5' 1.446(11) .
Cl1' O6' 1.446(11) .
C73 Cl3 1.748(6) .
C73 Cl2 1.750(7) .
C73 Cl4 1.755(6) .
C73 H73A 0.9600 .
C73' Cl3' 1.753(6) .
C73' Cl2' 1.755(6) .
C73' Cl4' 1.759(6) .
C73' H73B 0.9600 .
Cl5 C74 1.765(8) 3_675
Cl5 C74 1.912(6) .
Cl5 H74B 0.829(8) 3_675
Cl6 C74 1.850(6) .
C74 H74A 0.9599 .
C74 H74B 0.9600 .

loop_
_geom_hbond_atom_site_label_D
_geom_hbond_atom_site_label_H
_geom_hbond_atom_site_label_A
_geom_hbond_distance_DH
_geom_hbond_distance_HA
_geom_hbond_distance_DA
_geom_hbond_angle_DHA
_geom_hbond_publ_flag
C36 H36B O7^a 0.99 2.61 3.470(5) 145.0 yes

loop_
_geom_torsion_atom_site_label_1
_geom_torsion_atom_site_label_2
_geom_torsion_atom_site_label_3
_geom_torsion_atom_site_label_4
_geom_torsion
C35 O1 C1 C2 -75.7(4)
C35 O1 C1 C6 111.9(3)
O1 C1 C2 C3 -178.0(3)
C6 C1 C2 C3 -6.1(4)
O1 C1 C2 P2 -3.9(4)
C6 C1 C2 P2 168.0(2)
C29 P2 C2 C1 101.4(3)
C23 P2 C2 C1 -148.6(3)
Cu2 P2 C2 C1 -29.1(3)
C29 P2 C2 C3 -84.8(3)
C23 P2 C2 C3 25.2(3)
Cu2 P2 C2 C3 144.6(2)
C1 C2 C3 C4 0.9(5)
P2 C2 C3 C4 -172.9(2)
C2 C3 C4 C5 3.6(5)
C2 C3 C4 C7 -176.9(3)
C3 C4 C5 C6 -3.2(5)
C7 C4 C5 C6 177.3(3)
C4 C5 C6 C1 -1.7(5)
C4 C5 C6 P1 172.2(3)
O1 C1 C6 C5 178.9(3)
C2 C1 C6 C5 6.5(5)
O1 C1 C6 P1 4.4(4)
C2 C1 C6 P1 -168.0(2)
C17 P1 C6 C5 91.6(3)
C11 P1 C6 C5 -16.7(3)
Cu1 P1 C6 C5 -144.4(3)
C17 P1 C6 C1 -94.3(3)
C11 P1 C6 C1 157.3(2)
Cu1 P1 C6 C1 29.6(3)
C3 C4 C7 C9 -128.5(4)
C5 C4 C7 C9 51.0(4)
C3 C4 C7 C8 -7.0(5)
C5 C4 C7 C8 172.5(3)
C3 C4 C7 C10 112.4(4)
C5 C4 C7 C10 -68.2(4)
C17 P1 C11 C16 6.7(4)
C6 P1 C11 C16 114.3(3)
Cu1 P1 C11 C16 -130.3(3)
C17 P1 C11 C12 -174.5(3)
C6 P1 C11 C12 -66.9(4)
Cu1 P1 C11 C12 48.5(4)
C16 C11 C12 C13 1.5(7)
P1 C11 C12 C13 -177.3(4)
C11 C12 C13 C14 -0.4(9)
C12 C13 C14 C15 -1.5(8)
C13 C14 C15 C16 2.1(8)
C12 C11 C16 C15 -0.9(7)
P1 C11 C16 C15 177.9(4)
C14 C15 C16 C11 -1.0(8)
C11 P1 C17 C22 -102.0(4)
C6 P1 C17 C22 151.2(4)
Cu1 P1 C17 C22 37.0(4)
C11 P1 C17 C18 77.7(4)
C6 P1 C17 C18 -29.0(4)
Cu1 P1 C17 C18 -143.3(3)
C22 C17 C18 C19 -0.8(7)
P1 C17 C18 C19 179.5(4)
C17 C18 C19 C20 1.6(8)
C18 C19 C20 C21 -2.9(8)
C19 C20 C21 C22 3.3(10)
C18 C17 C22 C21 1.3(9)
P1 C17 C22 C21 -179.0(5)
C20 C21 C22 C17 -2.6(11)
C29 P2 C23 C28 -3.3(4)
C2 P2 C23 C28 -112.0(4)
Cu2 P2 C23 C28 127.6(3)
C29 P2 C23 C24 178.4(3)
C2 P2 C23 C24 69.7(3)
Cu2 P2 C23 C24 -50.8(3)
C28 C23 C24 C25 1.8(6)
P2 C23 C24 C25 -179.8(4)
C23 C24 C25 C26 -1.8(8)
C24 C25 C26 C27 0.3(10)
C25 C26 C27 C28 1.2(11)
C24 C23 C28 C27 -0.3(7)
P2 C23 C28 C27 -178.6(4)
C26 C27 C28 C23 -1.2(10)
C23 P2 C29 C30 -57.2(3)
C2 P2 C29 C30 49.9(3)
Cu2 P2 C29 C30 176.5(3)
C23 P2 C29 C34 123.0(2)
C2 P2 C29 C34 -130.0(2)
Cu2 P2 C29 C34 -3.3(3)
C34 C29 C30 C31 -1.9(6)
P2 C29 C30 C31 178.3(4)
C29 C30 C31 C32 1.0(7)
C30 C31 C32 C33 1.3(8)
C31 C32 C33 C34 -2.7(7)
C32 C33 C34 C29 1.7(6)
C30 C29 C34 C33 0.5(5)
P2 C29 C34 C33 -179.6(3)
C1 O1 C35 C36 178.0(2)
C37 O2 C36 C35 175.3(3)
Cu2 O2 C36 C35 -26.6(3)
O1 C35 C36 O2 -42.7(3)
C36 O2 C37 C38 -64.1(4)
Cu2 O2 C37 C38 135.1(3)
C36 O2 C37 C42 123.3(3)
Cu2 O2 C37 C42 -37.5(3)
O2 C37 C38 C39 178.4(3)
C42 C37 C38 C39 -9.5(5)
O2 C37 C38 P4 -9.8(4)
C42 C37 C38 P4 162.3(2)
C59 P4 C38 C37 105.5(3)
C65 P4 C38 C37 -147.7(3)
Cu1 P4 C38 C37 -22.8(3)
C59 P4 C38 C39 -83.0(3)
C65 P4 C38 C39 23.8(3)
Cu1 P4 C38 C39 148.7(2)
C37 C38 C39 C40 3.5(5)
P4 C38 C39 C40 -168.3(3)
C38 C39 C40 C41 4.3(5)
C38 C39 C40 C43 -177.6(3)
C39 C40 C41 C42 -6.3(5)
C43 C40 C41 C42 175.5(3)
C40 C41 C42 C37 0.5(5)
C40 C41 C42 P3 171.4(2)
O2 C37 C42 C41 -179.7(3)
C38 C37 C42 C41 7.6(5)
O2 C37 C42 P3 8.8(4)
C38 C37 C42 P3 -163.9(3)
C53 P3 C42 C41 87.5(3)
C47 P3 C42 C41 -22.8(3)
Cu2 P3 C42 C41 -146.0(3)
C53 P3 C42 C37 -101.4(3)
C47 P3 C42 C37 148.3(2)
Cu2 P3 C42 C37 25.0(3)
C39 C40 C43 C45 -115.9(4)
C41 C40 C43 C45 62.2(4)
C39 C40 C43 C44 5.0(5)
C41 C40 C43 C44 -176.9(3)
C39 C40 C43 C46 124.4(4)
C41 C40 C43 C46 -57.5(4)
C53 P3 C47 C48 170.2(3)
C42 P3 C47 C48 -79.5(3)
Cu2 P3 C47 C48 33.8(3)
C53 P3 C47 C52 -8.8(3)
C42 P3 C47 C52 101.5(3)
Cu2 P3 C47 C52 -145.1(3)
C52 C47 C48 C49 -1.2(5)
P3 C47 C48 C49 179.8(3)
C47 C48 C49 C50 1.8(6)
C48 C49 C50 C51 -0.1(6)
C49 C50 C51 C52 -2.2(7)
C48 C47 C52 C51 -1.2(6)
P3 C47 C52 C51 177.8(3)
C50 C51 C52 C47 2.9(7)
C47 P3 C53 C58 119.7(3)
C42 P3 C53 C58 10.9(3)
Cu2 P3 C53 C58 -105.0(3)
C47 P3 C53 C54 -64.0(3)
C42 P3 C53 C54 -172.8(2)
Cu2 P3 C53 C54 71.3(3)
C58 C53 C54 C55 -1.4(5)
P3 C53 C54 C55 -177.8(3)
C53 C54 C55 C56 1.4(5)
C54 C55 C56 C57 -0.9(6)
C55 C56 C57 C58 0.3(7)
C56 C57 C58 C53 -0.3(6)
C54 C53 C58 C57 0.8(5)
P3 C53 C58 C57 177.1(3)
C65 P4 C59 C60 -116.2(3)
C38 P4 C59 C60 -9.8(3)
Cu1 P4 C59 C60 117.4(3)
C65 P4 C59 C64 66.5(3)
C38 P4 C59 C64 172.9(3)
Cu1 P4 C59 C64 -59.9(3)
C64 C59 C60 C61 2.5(5)
P4 C59 C60 C61 -174.8(3)
C59 C60 C61 C62 -1.1(5)
C60 C61 C62 C63 -1.3(6)
C61 C62 C63 C64 2.4(6)
C62 C63 C64 C59 -1.0(6)
C60 C59 C64 C63 -1.4(5)
P4 C59 C64 C63 176.0(3)
C59 P4 C65 C70 10.2(4)
C38 P4 C65 C70 -98.5(3)
Cu1 P4 C65 C70 137.3(3)
C59 P4 C65 C66 -168.6(3)
C38 P4 C65 C66 82.7(4)
Cu1 P4 C65 C66 -41.6(4)
C70 C65 C66 C67 -0.7(7)
P4 C65 C66 C67 178.2(4)
C65 C66 C67 C68 0.5(9)
C66 C67 C68 C69 -0.2(9)
C67 C68 C69 C70 0.2(8)
C66 C65 C70 C69 0.7(6)
P4 C65 C70 C69 -178.1(3)
C68 C69 C70 C65 -0.5(7)
O4 C71 O3 Cu1 54.5(6)
C72 C71 O3 Cu1 -134.5(4)
O3 C71 O4 Cu2 -0.2(6)
C72 C71 O4 Cu2 -171.4(4)
